data_7709146
loop_
_publ_author_name
'Frogley, Benjamin J.'
'Hill, Anthony F.'

_publ_section_title
;
 Arsinocarbyne reactivity.
;
_journal_issue 5
_journal_name_full 'Dalton transactions (Cambridge, England : 2003)'
_journal_page_first 1907
_journal_page_last 1917
_journal_paper_doi 10.1039/d1dt03790k
_journal_volume 51
_journal_year 2022
_chemical_formula_moiety 'C30 H32 As Au2 B Cl2 N6 O2 W, 1.5(C H Cl3)'
_chemical_formula_sum 'C31.5 H33.5 As Au2 B Cl6.5 N6 O2 W'
_chemical_formula_weight 1422.08
_space_group_crystal_system monoclinic
_space_group_IT_number 15
_space_group_name_Hall '-C 2yc'
_space_group_name_H-M_alt 'C 1 2/c 1'
_atom_sites_solution_hydrogens mixed
_atom_sites_solution_primary dual
_audit_creation_date 2021-03-04
_audit_creation_method
;
Olex2 1.3
(compiled 2020.11.12 svn.r5f609507 for OlexSys, GUI svn.r6272)
;
_audit_update_record
;
2021-03-11 deposited with the CCDC.	2021-12-22 downloaded from the CCDC.
;
_cell_angle_alpha 90
_cell_angle_beta 106.357(4)
_cell_angle_gamma 90
_cell_formula_units_Z 8
_cell_length_a 23.5578(9)
_cell_length_b 16.1269(6)
_cell_length_c 23.1612(9)
_cell_measurement_reflns_used 11691
_cell_measurement_temperature 150.00(10)
_cell_measurement_theta_max 29.4530
_cell_measurement_theta_min 3.7060
_cell_volume 8443.1(6)
_computing_cell_refinement 'CrysAlisPro 1.171.40.82a (Rigaku OD, 2020)'
_computing_data_collection 'CrysAlisPro 1.171.40.82a (Rigaku OD, 2020)'
_computing_data_reduction 'CrysAlisPro 1.171.40.82a (Rigaku OD, 2020)'
_computing_molecular_graphics 'Olex2 1.3 (Dolomanov et al., 2009)'
_computing_publication_material 'Olex2 1.3 (Dolomanov et al., 2009)'
_computing_structure_refinement 'SHELXL 2018/3 (Sheldrick, 2015)'
_computing_structure_solution 'SHELXT 2018/2 (Sheldrick, 2018)'
_diffrn_ambient_environment N~2~
_diffrn_ambient_temperature 150.00(10)
_diffrn_detector 'CCD plate'
_diffrn_detector_area_resol_mean 5.1872
_diffrn_detector_type Atlas
_diffrn_measured_fraction_theta_full 0.996
_diffrn_measured_fraction_theta_max 0.996
_diffrn_measurement_details
;
List of Runs (angles in degrees, time in seconds):

  # Type    Start    End  Width  t~exp~   \w     \q     \k     \f   Frames
#--------------------------------------------------------------------------
  1  \w    -86.00  12.00   1.00   32.00    --  -11.30 -37.00-120.00   98
  2  \w    -89.00 -62.00   1.00   32.00    --  -11.30-178.00  90.00   27
  3  \w     42.00  71.00   1.00   32.00    --   11.61 178.00-180.00   29
  4  \w    -61.00 -22.00   1.00   32.00    --   11.61 -57.00-150.00   39
;
_diffrn_measurement_device 'four-circle diffractometer'
_diffrn_measurement_device_type 'New Xcalibur, Atlas'
_diffrn_measurement_method '\w scans'
_diffrn_orient_matrix_type 'CrysAlisPro convention (1999,Acta A55,543-557)'
_diffrn_orient_matrix_UB_11 -0.0264202000
_diffrn_orient_matrix_UB_12 0.0147623000
_diffrn_orient_matrix_UB_13 0.0053788000
_diffrn_orient_matrix_UB_21 0.0074665000
_diffrn_orient_matrix_UB_22 -0.0207654000
_diffrn_orient_matrix_UB_23 0.0281700000
_diffrn_orient_matrix_UB_31 0.0151784000
_diffrn_orient_matrix_UB_32 0.0358141000
_diffrn_orient_matrix_UB_33 0.0140397000
_diffrn_radiation_monochromator graphite
_diffrn_radiation_probe x-ray
_diffrn_radiation_type 'Mo K\a'
_diffrn_radiation_wavelength 0.71073
_diffrn_reflns_av_R_equivalents 0.0300
_diffrn_reflns_av_unetI/netI 0.0422
_diffrn_reflns_Laue_measured_fraction_full 0.996
_diffrn_reflns_Laue_measured_fraction_max 0.996
_diffrn_reflns_limit_h_max 29
_diffrn_reflns_limit_h_min -22
_diffrn_reflns_limit_k_max 14
_diffrn_reflns_limit_k_min -20
_diffrn_reflns_limit_l_max 28
_diffrn_reflns_limit_l_min -27
_diffrn_reflns_number 20825
_diffrn_reflns_point_group_measured_fraction_full 0.996
_diffrn_reflns_point_group_measured_fraction_max 0.996
_diffrn_reflns_theta_full 25.242
_diffrn_reflns_theta_max 26.369
_diffrn_reflns_theta_min 3.337
_diffrn_source 'fine-focus sealed X-ray tube'
_diffrn_source_type 'Enhance (Mo) X-ray Source'
_exptl_absorpt_coefficient_mu 10.877
_exptl_absorpt_correction_T_max 1.00000
_exptl_absorpt_correction_T_min 0.48085
_exptl_absorpt_correction_type multi-scan
_exptl_absorpt_process_details
;
CrysAlisPro 1.171.40.82a (Rigaku Oxford Diffraction, 2020)
Empirical absorption correction using spherical harmonics,
implemented in SCALE3 ABSPACK scaling algorithm.
;
_exptl_crystal_colour orange
_exptl_crystal_colour_primary orange
_exptl_crystal_density_diffrn 2.237
_exptl_crystal_description block
_exptl_crystal_F_000 5288
_exptl_crystal_size_max 0.328
_exptl_crystal_size_mid 0.261
_exptl_crystal_size_min 0.149
_refine_diff_density_max 1.291
_refine_diff_density_min -2.385
_refine_diff_density_rms 0.179
_refine_ls_extinction_method none
_refine_ls_goodness_of_fit_ref 1.050
_refine_ls_hydrogen_treatment mixed
_refine_ls_matrix_type full
_refine_ls_number_parameters 507
_refine_ls_number_reflns 8605
_refine_ls_number_restraints 78
_refine_ls_restrained_S_all 1.046
_refine_ls_R_factor_all 0.0414
_refine_ls_R_factor_gt 0.0327
_refine_ls_shift/su_max 0.003
_refine_ls_shift/su_mean 0.000
_refine_ls_structure_factor_coef Fsqd
_refine_ls_weighting_details 'w=1/[\s^2^(Fo^2^)+(0.0277P)^2^+72.3197P] where P=(Fo^2^+2Fc^2^)/3'
_refine_ls_weighting_scheme calc
_refine_ls_wR_factor_gt 0.0710
_refine_ls_wR_factor_ref 0.0749
_reflns_Friedel_coverage 0.000
_reflns_number_gt 7479
_reflns_number_total 8605
_reflns_threshold_expression 'I > 2\s(I)'
_cod_data_source_file d1dt03790k2.cif
_cod_data_source_block Compound_5
_cod_depositor_comments 'Adding full bibliography for 7709141--7709146.cif.'
_cod_original_formula_sum 'C31.50 H33.50 As Au2 B Cl6.50 N6 O2 W'
_cod_database_code 7709146
_shelx_shelxl_version_number 2018/3
_chemical_oxdiff_formula 'C30 H32 As Au2 B Cl2 N6 O2 W'
_chemical_oxdiff_usercomment d/p
_shelx_space_group_comment
;
The symmetry employed for this shelxl refinement is uniquely defined
by the following loop, which should always be used as a source of
symmetry information in preference to the above space-group names.
They are only intended as comments.
;
_reflns_odcompleteness_completeness 99.55
_reflns_odcompleteness_iscentric 1
_reflns_odcompleteness_theta 26.32
_olex2_refinement_description
;
1. Fixed Uiso
 At 1.2 times of:
  All C(H) groups, All C(H,H) groups
 At 1.5 times of:
  All C(H,H,H) groups
2. Uiso/Uaniso restraints and constraints
C10 \\sim C15 \\sim C15A \\sim C14A \\sim C14 \\sim C13 \\sim C12 \\sim C11:
within 1.7A with sigma of 0.02 and sigma for terminal atoms of 0.04 within 1.7A
3. Others
 Sof(H13A)=Sof(C14A)=Sof(H14A)=Sof(C15A)=Sof(H15A)=1-FVAR(1)
 Sof(C15)=Sof(H15)=Sof(H13)=Sof(C14)=Sof(H14)=FVAR(1)
 Fixed Sof: Cl6(0.5) Cl7(0.5) Cl9(0.5) C32(0.5) H32(0.5)
4.a Ternary CH refined with riding coordinates:
 C31(H31), C32(H32)
4.b Aromatic/amide H refined with riding coordinates:
 C18(H18), C28(H28), C11(H11), C9(H9), C8(H8), C23(H23), C5(H5), C12(H12),
 C7(H7), C15(H15), C6(H6), C13(H13), C13(H13A), C14(H14), C14A(H14A), C15A(H15A)
4.c Idealised Me refined as rotating group:
 C16(H16A,H16B,H16C), C26(H26A,H26B,H26C), C30(H30A,H30B,H30C), C21(H21A,H21B,
 H21C), C20(H20A,H20B,H20C), C25(H25A,H25B,H25C)
;
_ins_header
;
TITL BF136C_scale in C2/c 
REM C2/c (#15 in standard setting)
CELL 0.71073  23.557814  16.126946  23.161187  90.0000 106.3569  90.0000
ZERR    8.00   0.000894   0.000602   0.000861   0.0000   0.0040   0.0000
LATT  7
SYMM -x, y,-z+1/2 
SFAC C H B N O Cl As W Au
UNIT 240.00 256.00 8.00 48.00 16.00 16.00 8.00 8.00 16.00
TREF
HKLF 4
END
;
_olex2_submission_special_instructions 'No special instructions were received'
_oxdiff_exptl_absorpt_empirical_details
;
Empirical correction (ABSPACK) includes:
- Absorption correction using spherical harmonics
- Frame scaling
;
_oxdiff_exptl_absorpt_empirical_full_max 1.939
_oxdiff_exptl_absorpt_empirical_full_min 0.594

loop_
_space_group_symop_operation_xyz
'x, y, z'
'-x, y, -z+1/2'
'x+1/2, y+1/2, z'
'-x+1/2, y+1/2, -z+1/2'
'-x, -y, -z'
'x, -y, z-1/2'
'-x+1/2, -y+1/2, -z'
'x+1/2, -y+1/2, z-1/2'

loop_
_atom_site_label
_atom_site_type_symbol
_atom_site_fract_x
_atom_site_fract_y
_atom_site_fract_z
_atom_site_U_iso_or_equiv
_atom_site_adp_type
_atom_site_occupancy
_atom_site_site_symmetry_order
_atom_site_calc_flag
_atom_site_refinement_flags_posn
_atom_site_refinement_flags_adp
_atom_site_refinement_flags_occupancy
_atom_site_disorder_assembly
_atom_site_disorder_group
W1 W 0.68069(2) 0.47549(2) 0.52378(2) 0.01445(7) Uani 1 1 d . . . . .
Au1 Au 0.65187(2) 0.49674(2) 0.39899(2) 0.02224(7) Uani 1 1 d . . . . .
Au2 Au 0.57004(2) 0.24940(2) 0.51682(2) 0.02191(7) Uani 1 1 d . . . . .
As1 As 0.57709(3) 0.32716(4) 0.43362(3) 0.01782(14) Uani 1 1 d . . . . .
Cl1 Cl 0.66488(9) 0.56515(13) 0.31795(7) 0.0401(5) Uani 1 1 d . . . . .
Cl2 Cl 0.56588(8) 0.17242(13) 0.59792(8) 0.0406(5) Uani 1 1 d . . . . .
Cl4 Cl 0.98108(9) 0.59337(16) 0.44400(11) 0.0589(6) Uani 1 1 d . . . . .
Cl5 Cl 0.86732(10) 0.5823(2) 0.35832(11) 0.0804(10) Uani 1 1 d . . . . .
Cl3 Cl 0.97208(17) 0.5601(3) 0.32063(15) 0.1314(17) Uani 1 1 d . . . . .
O1 O 0.7234(2) 0.2912(3) 0.5517(2) 0.0331(11) Uani 1 1 d . . . . .
N4 N 0.7180(2) 0.6575(3) 0.5559(2) 0.0190(11) Uani 1 1 d . . . . .
O2 O 0.56403(19) 0.4543(3) 0.5631(2) 0.0308(11) Uani 1 1 d . . . . .
N3 N 0.6711(2) 0.6108(3) 0.5241(2) 0.0157(10) Uani 1 1 d . . . . .
N1 N 0.7207(2) 0.4898(3) 0.6216(2) 0.0204(11) Uani 1 1 d . . . . .
C3 C 0.6068(3) 0.4609(4) 0.5496(3) 0.0180(13) Uani 1 1 d . . . . .
N5 N 0.7696(2) 0.5068(3) 0.5163(2) 0.0220(12) Uani 1 1 d . . . . .
N2 N 0.7567(2) 0.5580(3) 0.6410(2) 0.0216(12) Uani 1 1 d . . . . .
N6 N 0.8027(2) 0.5634(3) 0.5561(2) 0.0242(12) Uani 1 1 d . . . . .
C17 C 0.7174(3) 0.4490(4) 0.6719(3) 0.0211(14) Uani 1 1 d . . . . .
C27 C 0.6262(3) 0.6625(4) 0.5000(3) 0.0193(13) Uani 1 1 d . . . . .
C10 C 0.6081(3) 0.2617(4) 0.3803(3) 0.0255(15) Uani 1 1 d . U . . .
C18 C 0.7510(3) 0.4909(5) 0.7220(3) 0.0300(16) Uani 1 1 d . . . . .
H18 H 0.756564 0.475776 0.761909 0.036 Uiso 1 1 calc R U . . .
C16 C 0.6825(3) 0.3721(5) 0.6718(3) 0.0352(18) Uani 1 1 d . . . . .
H16A H 0.685042 0.356683 0.712511 0.053 Uiso 1 1 calc R U . . .
H16B H 0.698075 0.328226 0.652786 0.053 Uiso 1 1 calc R U . . .
H16C H 0.641889 0.381839 0.650142 0.053 Uiso 1 1 calc R U . . .
C4 C 0.5032(3) 0.3710(4) 0.3847(3) 0.0201(13) Uani 1 1 d . . . . .
C29 C 0.7017(3) 0.7375(4) 0.5528(3) 0.0226(14) Uani 1 1 d . . . . .
C19 C 0.7746(3) 0.5590(5) 0.7018(3) 0.0284(16) Uani 1 1 d . . . . .
C28 C 0.6438(3) 0.7423(4) 0.5174(3) 0.0234(14) Uani 1 1 d . . . . .
H28 H 0.621190 0.790126 0.507201 0.028 Uiso 1 1 calc R U . . .
C26 C 0.5671(3) 0.6338(5) 0.4614(3) 0.0272(15) Uani 1 1 d . . . . .
H26A H 0.571213 0.613277 0.423838 0.041 Uiso 1 1 calc R U . . .
H26B H 0.539831 0.679373 0.453902 0.041 Uiso 1 1 calc R U . . .
H26C H 0.552551 0.590328 0.481692 0.041 Uiso 1 1 calc R U . . .
C11 C 0.6244(3) 0.1818(5) 0.3951(3) 0.0350(17) Uani 1 1 d . U . . .
H11 H 0.622538 0.160507 0.431822 0.042 Uiso 1 1 calc R U . . .
C9 C 0.4515(3) 0.3350(4) 0.3896(3) 0.0281(15) Uani 1 1 d . . . . .
H9 H 0.453060 0.293248 0.417699 0.034 Uiso 1 1 calc R U . . .
C22 C 0.8069(3) 0.4710(4) 0.4886(3) 0.0292(16) Uani 1 1 d . . . . .
C8 C 0.3977(3) 0.3611(5) 0.3530(3) 0.0323(17) Uani 1 1 d . . . . .
H8 H 0.362980 0.337215 0.356690 0.039 Uiso 1 1 calc R U . . .
C23 C 0.8624(3) 0.5032(5) 0.5110(4) 0.038(2) Uani 1 1 d . . . . .
H23 H 0.895774 0.489229 0.499176 0.046 Uiso 1 1 calc R U . . .
C5 C 0.5011(3) 0.4342(5) 0.3431(3) 0.0305(16) Uani 1 1 d . . . . .
H5 H 0.535699 0.459163 0.340039 0.037 Uiso 1 1 calc R U . . .
C24 C 0.8597(3) 0.5602(5) 0.5542(3) 0.0308(17) Uani 1 1 d . . . . .
B1 B 0.7744(3) 0.6159(5) 0.5956(3) 0.0234(16) Uani 1 1 d . . . . .
C2 C 0.7071(3) 0.3581(4) 0.5421(3) 0.0232(14) Uani 1 1 d . . . . .
C30 C 0.7425(3) 0.8052(4) 0.5821(3) 0.0352(17) Uani 1 1 d . . . . .
H30A H 0.750367 0.801153 0.624954 0.053 Uiso 1 1 calc R U . . .
H30B H 0.724565 0.857825 0.568675 0.053 Uiso 1 1 calc R U . . .
H30C H 0.778930 0.800329 0.571460 0.053 Uiso 1 1 calc R U . . .
C12 C 0.6438(3) 0.1320(5) 0.3557(3) 0.0388(18) Uani 1 1 d . U . . .
H12 H 0.654781 0.077500 0.366538 0.047 Uiso 1 1 calc R U . . .
C7 C 0.3950(3) 0.4225(5) 0.3106(3) 0.0304(16) Uani 1 1 d . . . . .
H7 H 0.358649 0.438876 0.285309 0.036 Uiso 1 1 calc R U . . .
C21 C 0.7874(4) 0.4075(5) 0.4407(4) 0.043(2) Uani 1 1 d . . . . .
H21A H 0.760712 0.369505 0.451542 0.064 Uiso 1 1 calc R U . . .
H21B H 0.821160 0.377851 0.436190 0.064 Uiso 1 1 calc R U . . .
H21C H 0.767540 0.434209 0.403427 0.064 Uiso 1 1 calc R U . . .
C31 C 0.9401(4) 0.5442(6) 0.3776(4) 0.059(3) Uani 1 1 d . . . . .
H31 H 0.939178 0.484503 0.385208 0.070 Uiso 1 1 calc R U . . .
C15 C 0.6255(11) 0.2974(13) 0.3331(8) 0.045(4) Uani 0.54(2) 1 d . U P A 1
H15 H 0.622417 0.354436 0.326948 0.055 Uiso 0.54(2) 1 calc R U P A 1
C6 C 0.4460(3) 0.4593(5) 0.3060(3) 0.0338(17) Uani 1 1 d . . . . .
H6 H 0.443919 0.501370 0.277993 0.041 Uiso 1 1 calc R U . . .
C1 C 0.6300(3) 0.4192(4) 0.4578(3) 0.0176(13) Uani 1 1 d . . . . .
C20 C 0.8145(4) 0.6238(6) 0.7378(3) 0.049(2) Uani 1 1 d . . . . .
H20A H 0.853157 0.618549 0.732008 0.073 Uiso 1 1 calc R U . . .
H20B H 0.817250 0.616691 0.779616 0.073 Uiso 1 1 calc R U . . .
H20C H 0.798808 0.677724 0.724821 0.073 Uiso 1 1 calc R U . . .
C25 C 0.9079(3) 0.6103(6) 0.5960(4) 0.049(2) Uani 1 1 d . . . . .
H25A H 0.894853 0.666540 0.596947 0.074 Uiso 1 1 calc R U . . .
H25B H 0.942555 0.609317 0.581864 0.074 Uiso 1 1 calc R U . . .
H25C H 0.917227 0.587108 0.635691 0.074 Uiso 1 1 calc R U . . .
C13 C 0.6470(4) 0.1599(6) 0.3034(3) 0.053(2) Uani 1 1 d . U . . .
H13 H 0.648649 0.123480 0.272813 0.063 Uiso 0.54(2) 1 calc R U P A 1
H13A H 0.670141 0.134031 0.282205 0.063 Uiso 0.46(2) 1 calc R U P A 2
C14 C 0.6477(12) 0.2473(12) 0.2948(8) 0.052(4) Uani 0.54(2) 1 d . U P A 1
H14 H 0.662354 0.270199 0.264984 0.062 Uiso 0.54(2) 1 calc R U P A 1
Cl6 Cl 0.5599(3) 0.7020(5) 0.2989(3) 0.084(2) Uani 0.5 1 d . . P B -1
Cl7 Cl 0.4356(3) 0.7054(5) 0.2372(4) 0.0838(19) Uani 0.5 1 d . . P B -1
C14A C 0.6131(14) 0.2315(15) 0.2812(10) 0.053(5) Uani 0.46(2) 1 d . U P A 2
H14A H 0.603435 0.243000 0.240234 0.063 Uiso 0.46(2) 1 calc R U P A 2
C15A C 0.5944(13) 0.2841(15) 0.3182(10) 0.044(4) Uani 0.46(2) 1 d . U P A 2
H15A H 0.573583 0.332276 0.303634 0.053 Uiso 0.46(2) 1 calc R U P A 2
H1 H 0.800(3) 0.663(4) 0.619(3) 0.021(17) Uiso 1 1 d . . . . .
Cl9 Cl 0.4989(11) 0.8538(4) 0.2532(9) 0.109(3) Uani 0.5 1 d . . P B -1
C32 C 0.4925(9) 0.7603(13) 0.2854(9) 0.077(7) Uani 0.5 1 d . . P B -1
H32 H 0.483330 0.769376 0.323643 0.092 Uiso 0.5 1 calc R U P B -1

loop_
_atom_site_aniso_label
_atom_site_aniso_U_11
_atom_site_aniso_U_22
_atom_site_aniso_U_33
_atom_site_aniso_U_23
_atom_site_aniso_U_13
_atom_site_aniso_U_12
W1 0.01430(12) 0.00971(12) 0.02066(12) -0.00011(10) 0.00711(9) -0.00072(10)
Au1 0.03050(14) 0.01855(14) 0.02095(12) -0.00094(10) 0.01263(10) -0.00622(11)
Au2 0.02114(13) 0.01915(14) 0.02478(13) 0.00303(10) 0.00540(10) -0.00237(10)
As1 0.0222(3) 0.0127(3) 0.0178(3) -0.0010(3) 0.0043(2) -0.0017(3)
Cl1 0.0584(12) 0.0425(12) 0.0207(8) -0.0001(8) 0.0135(8) -0.0275(10)
Cl2 0.0410(10) 0.0433(12) 0.0406(10) 0.0185(9) 0.0167(8) -0.0002(9)
Cl4 0.0386(11) 0.0542(15) 0.0720(15) -0.0017(12) -0.0041(10) -0.0081(11)
Cl5 0.0393(12) 0.142(3) 0.0491(13) 0.0008(16) -0.0049(10) -0.0027(15)
Cl3 0.102(3) 0.217(5) 0.085(2) -0.006(3) 0.042(2) 0.061(3)
O1 0.041(3) 0.014(3) 0.046(3) 0.003(2) 0.013(2) 0.003(2)
N4 0.017(3) 0.012(3) 0.026(3) 0.000(2) 0.004(2) -0.005(2)
O2 0.023(2) 0.034(3) 0.039(3) -0.015(2) 0.016(2) -0.013(2)
N3 0.015(2) 0.008(2) 0.024(3) -0.003(2) 0.006(2) 0.002(2)
N1 0.019(3) 0.018(3) 0.024(3) 0.004(2) 0.007(2) 0.001(2)
C3 0.018(3) 0.015(3) 0.022(3) -0.002(3) 0.007(2) -0.005(3)
N5 0.019(3) 0.012(3) 0.039(3) 0.008(2) 0.014(2) 0.004(2)
N2 0.016(2) 0.017(3) 0.028(3) 0.002(2) 0.002(2) -0.002(2)
N6 0.016(3) 0.022(3) 0.034(3) 0.007(3) 0.006(2) 0.001(2)
C17 0.021(3) 0.019(3) 0.025(3) 0.010(3) 0.009(3) 0.003(3)
C27 0.016(3) 0.017(3) 0.025(3) 0.005(3) 0.007(2) 0.005(3)
C10 0.040(4) 0.017(3) 0.018(3) -0.003(3) 0.006(3) 0.001(3)
C18 0.025(3) 0.038(5) 0.025(3) 0.004(3) 0.004(3) 0.004(3)
C16 0.043(4) 0.030(4) 0.031(4) 0.006(3) 0.008(3) -0.011(4)
C4 0.023(3) 0.015(3) 0.018(3) -0.005(3) 0.001(2) 0.003(3)
C29 0.026(3) 0.014(3) 0.029(3) 0.001(3) 0.010(3) -0.003(3)
C19 0.019(3) 0.036(4) 0.024(3) 0.002(3) -0.005(3) 0.001(3)
C28 0.031(3) 0.015(3) 0.026(3) 0.004(3) 0.010(3) 0.004(3)
C26 0.018(3) 0.031(4) 0.028(3) -0.002(3) 0.000(3) 0.006(3)
C11 0.043(4) 0.029(4) 0.036(4) 0.014(3) 0.015(3) 0.017(3)
C9 0.031(4) 0.025(4) 0.028(3) -0.001(3) 0.009(3) 0.001(3)
C22 0.029(4) 0.020(4) 0.048(4) 0.013(3) 0.026(3) 0.011(3)
C8 0.025(3) 0.036(4) 0.036(4) -0.007(4) 0.008(3) 0.002(3)
C23 0.023(4) 0.043(5) 0.056(5) 0.031(4) 0.023(3) 0.015(3)
C5 0.029(4) 0.031(4) 0.028(3) 0.007(3) 0.003(3) 0.000(3)
C24 0.014(3) 0.036(4) 0.040(4) 0.020(4) 0.005(3) 0.003(3)
B1 0.013(3) 0.025(4) 0.027(4) 0.003(3) -0.001(3) -0.009(3)
C2 0.021(3) 0.023(4) 0.026(3) -0.004(3) 0.007(3) -0.001(3)
C30 0.039(4) 0.020(4) 0.047(4) -0.013(4) 0.013(3) -0.011(3)
C12 0.051(4) 0.023(4) 0.044(4) 0.005(3) 0.016(4) 0.021(4)
C7 0.029(4) 0.028(4) 0.030(3) -0.003(3) 0.003(3) 0.013(3)
C21 0.048(5) 0.027(4) 0.071(6) -0.003(4) 0.045(4) 0.004(4)
C31 0.050(5) 0.048(6) 0.063(6) -0.013(5) -0.008(4) -0.004(5)
C15 0.084(10) 0.028(7) 0.027(7) 0.002(6) 0.021(7) 0.014(8)
C6 0.039(4) 0.035(4) 0.024(3) 0.005(3) 0.003(3) 0.009(4)
C1 0.021(3) 0.013(3) 0.023(3) 0.002(3) 0.012(2) 0.003(3)
C20 0.044(5) 0.056(6) 0.033(4) -0.007(4) -0.012(3) -0.018(4)
C25 0.010(3) 0.074(7) 0.056(5) 0.024(5) -0.003(3) -0.011(4)
C13 0.083(6) 0.042(5) 0.030(4) -0.007(4) 0.011(4) 0.031(5)
C14 0.094(10) 0.040(8) 0.029(7) 0.000(6) 0.031(7) 0.023(9)
Cl6 0.082(4) 0.102(6) 0.068(4) 0.011(4) 0.024(3) 0.028(4)
Cl7 0.067(4) 0.072(4) 0.109(5) -0.005(5) 0.019(4) -0.005(3)
C14A 0.093(11) 0.043(9) 0.024(7) 0.001(7) 0.019(8) 0.024(9)
C15A 0.078(10) 0.027(8) 0.028(8) 0.004(7) 0.017(8) 0.027(9)
Cl9 0.104(4) 0.088(4) 0.096(5) -0.053(8) -0.035(4) 0.034(9)
C32 0.071(14) 0.060(14) 0.077(13) -0.017(11) -0.016(11) 0.036(12)

loop_
_atom_type_symbol
_atom_type_description
_atom_type_scat_dispersion_real
_atom_type_scat_dispersion_imag
_atom_type_scat_source
C C 0.0033 0.0016 'International Tables Vol C Tables 4.2.6.8 and 6.1.1.4'
H H 0.0000 0.0000 'International Tables Vol C Tables 4.2.6.8 and 6.1.1.4'
As As 0.0499 2.0058 'International Tables Vol C Tables 4.2.6.8 and 6.1.1.4'
Au Au -2.0133 8.8022 'International Tables Vol C Tables 4.2.6.8 and 6.1.1.4'
B B 0.0013 0.0007 'International Tables Vol C Tables 4.2.6.8 and 6.1.1.4'
Cl Cl 0.1484 0.1585 'International Tables Vol C Tables 4.2.6.8 and 6.1.1.4'
N N 0.0061 0.0033 'International Tables Vol C Tables 4.2.6.8 and 6.1.1.4'
O O 0.0106 0.0060 'International Tables Vol C Tables 4.2.6.8 and 6.1.1.4'
W W -0.8490 6.8722 'International Tables Vol C Tables 4.2.6.8 and 6.1.1.4'

loop_
_exptl_crystal_face_index_h
_exptl_crystal_face_index_k
_exptl_crystal_face_index_l
_exptl_crystal_face_perp_dist
14 20 2 0.0747
-14 -20 -2 0.0747
-4 -3 32 0.1303
4 3 -32 0.1303
-23 16 7 0.1369
20 -18 -8 0.1267
-19 -15 -9 0.0995
15 17 10 0.0778
31 1 2 0.1162

loop_
_geom_angle_atom_site_label_1
_geom_angle_atom_site_label_2
_geom_angle_atom_site_label_3
_geom_angle
_geom_angle_site_symmetry_1
_geom_angle_site_symmetry_3
_geom_angle_publ_flag
N3 W1 Au1 83.44(12) . . ?
N3 W1 N1 84.71(18) . . ?
N3 W1 N5 82.71(18) . . ?
N1 W1 Au1 163.12(14) . . ?
N1 W1 N5 85.2(2) . . ?
C3 W1 Au1 110.09(16) . . ?
C3 W1 N3 91.0(2) . . ?
C3 W1 N1 82.1(2) . . ?
C3 W1 N5 166.3(2) . . ?
N5 W1 Au1 81.41(14) . . ?
C2 W1 Au1 107.78(18) . . ?
C2 W1 N3 165.2(2) . . ?
C2 W1 N1 82.2(2) . . ?
C2 W1 C3 94.0(3) . . ?
C2 W1 N5 89.3(2) . . ?
C1 W1 Au1 46.18(18) . . ?
C1 W1 N3 116.0(2) . . ?
C1 W1 N1 150.7(2) . . ?
C1 W1 C3 77.3(2) . . ?
C1 W1 N5 116.4(2) . . ?
C1 W1 C2 78.7(3) . . ?
Cl1 Au1 W1 149.70(5) . . ?
C1 Au1 W1 42.36(17) . . ?
C1 Au1 Cl1 167.82(18) . . ?
Cl2 Au2 As1 178.34(5) . . ?
C10 As1 Au2 111.3(2) . . ?
C10 As1 C4 105.6(3) . . ?
C4 As1 Au2 114.74(19) . . ?
C1 As1 Au2 111.40(17) . . ?
C1 As1 C10 106.2(3) . . ?
C1 As1 C4 107.1(3) . . ?
N3 N4 B1 120.8(5) . . ?
C29 N4 N3 108.9(5) . . ?
C29 N4 B1 129.5(5) . . ?
N4 N3 W1 118.8(4) . . ?
C27 N3 W1 133.4(4) . . ?
C27 N3 N4 107.8(5) . . ?
N2 N1 W1 117.5(4) . . ?
C17 N1 W1 136.0(4) . . ?
C17 N1 N2 106.5(5) . . ?
O2 C3 W1 178.0(6) . . ?
N6 N5 W1 118.1(4) . . ?
C22 N5 W1 134.1(5) . . ?
C22 N5 N6 106.3(5) . . ?
N1 N2 B1 121.1(5) . . ?
C19 N2 N1 109.2(5) . . ?
C19 N2 B1 129.4(6) . . ?
N5 N6 B1 120.6(5) . . ?
C24 N6 N5 109.4(6) . . ?
C24 N6 B1 129.9(6) . . ?
N1 C17 C18 109.0(6) . . ?
N1 C17 C16 124.5(6) . . ?
C18 C17 C16 126.5(6) . . ?
N3 C27 C28 108.7(5) . . ?
N3 C27 C26 123.3(6) . . ?
C28 C27 C26 128.0(6) . . ?
C11 C10 As1 119.3(5) . . ?
C11 C10 C15 117.7(10) . . ?
C11 C10 C15A 117.4(10) . . ?
C15 C10 As1 121.8(9) . . ?
C15A C10 As1 119.3(10) . . ?
C17 C18 H18 126.3 . . ?
C19 C18 C17 107.3(6) . . ?
C19 C18 H18 126.3 . . ?
C17 C16 H16A 109.5 . . ?
C17 C16 H16B 109.5 . . ?
C17 C16 H16C 109.5 . . ?
H16A C16 H16B 109.5 . . ?
H16A C16 H16C 109.5 . . ?
H16B C16 H16C 109.5 . . ?
C9 C4 As1 118.0(5) . . ?
C9 C4 C5 120.3(6) . . ?
C5 C4 As1 121.7(5) . . ?
N4 C29 C28 107.8(5) . . ?
N4 C29 C30 122.9(6) . . ?
C28 C29 C30 129.3(6) . . ?
N2 C19 C18 108.0(6) . . ?
N2 C19 C20 123.5(7) . . ?
C18 C19 C20 128.5(6) . . ?
C27 C28 C29 106.7(6) . . ?
C27 C28 H28 126.6 . . ?
C29 C28 H28 126.6 . . ?
C27 C26 H26A 109.5 . . ?
C27 C26 H26B 109.5 . . ?
C27 C26 H26C 109.5 . . ?
H26A C26 H26B 109.5 . . ?
H26A C26 H26C 109.5 . . ?
H26B C26 H26C 109.5 . . ?
C10 C11 H11 119.8 . . ?
C10 C11 C12 120.3(7) . . ?
C12 C11 H11 119.8 . . ?
C4 C9 H9 120.0 . . ?
C8 C9 C4 120.0(7) . . ?
C8 C9 H9 120.0 . . ?
N5 C22 C23 109.7(7) . . ?
N5 C22 C21 122.8(6) . . ?
C23 C22 C21 127.5(7) . . ?
C9 C8 H8 119.8 . . ?
C9 C8 C7 120.4(7) . . ?
C7 C8 H8 119.8 . . ?
C22 C23 H23 126.4 . . ?
C22 C23 C24 107.2(6) . . ?
C24 C23 H23 126.4 . . ?
C4 C5 H5 120.6 . . ?
C4 C5 C6 118.8(7) . . ?
C6 C5 H5 120.6 . . ?
N6 C24 C23 107.4(6) . . ?
N6 C24 C25 122.3(7) . . ?
C23 C24 C25 130.2(7) . . ?
N4 B1 N2 108.4(5) . . ?
N4 B1 H1 106(4) . . ?
N2 B1 H1 109(3) . . ?
N6 B1 N4 109.4(5) . . ?
N6 B1 N2 108.5(6) . . ?
N6 B1 H1 116(3) . . ?
O1 C2 W1 178.0(6) . . ?
C29 C30 H30A 109.5 . . ?
C29 C30 H30B 109.5 . . ?
C29 C30 H30C 109.5 . . ?
H30A C30 H30B 109.5 . . ?
H30A C30 H30C 109.5 . . ?
H30B C30 H30C 109.5 . . ?
C11 C12 H12 119.2 . . ?
C13 C12 C11 121.5(7) . . ?
C13 C12 H12 119.2 . . ?
C8 C7 H7 120.0 . . ?
C6 C7 C8 120.0(6) . . ?
C6 C7 H7 120.0 . . ?
C22 C21 H21A 109.5 . . ?
C22 C21 H21B 109.5 . . ?
C22 C21 H21C 109.5 . . ?
H21A C21 H21B 109.5 . . ?
H21A C21 H21C 109.5 . . ?
H21B C21 H21C 109.5 . . ?
Cl4 C31 H31 108.7 . . ?
Cl5 C31 Cl4 108.8(5) . . ?
Cl5 C31 H31 108.7 . . ?
Cl3 C31 Cl4 110.7(5) . . ?
Cl3 C31 Cl5 111.2(5) . . ?
Cl3 C31 H31 108.7 . . ?
C10 C15 H15 120.0 . . ?
C10 C15 C14 120.0(16) . . ?
C14 C15 H15 120.0 . . ?
C5 C6 H6 119.7 . . ?
C7 C6 C5 120.5(7) . . ?
C7 C6 H6 119.7 . . ?
W1 C1 Au1 91.5(3) . . ?
W1 C1 As1 145.1(3) . . ?
As1 C1 Au1 123.4(3) . . ?
C19 C20 H20A 109.5 . . ?
C19 C20 H20B 109.5 . . ?
C19 C20 H20C 109.5 . . ?
H20A C20 H20B 109.5 . . ?
H20A C20 H20C 109.5 . . ?
H20B C20 H20C 109.5 . . ?
C24 C25 H25A 109.5 . . ?
C24 C25 H25B 109.5 . . ?
C24 C25 H25C 109.5 . . ?
H25A C25 H25B 109.5 . . ?
H25A C25 H25C 109.5 . . ?
H25B C25 H25C 109.5 . . ?
C12 C13 H13 120.8 . . ?
C12 C13 H13A 121.9 . . ?
C12 C13 C14 118.4(10) . . ?
C12 C13 C14A 116.3(12) . . ?
C14 C13 H13 120.8 . . ?
C14A C13 H13A 121.9 . . ?
C15 C14 C13 117.3(16) . . ?
C15 C14 H14 121.4 . . ?
C13 C14 H14 121.4 . . ?
C13 C14A H14A 119.1 . . ?
C15A C14A C13 121.8(17) . . ?
C15A C14A H14A 119.1 . . ?
C10 C15A H15A 121.5 . . ?
C14A C15A C10 117.0(17) . . ?
C14A C15A H15A 121.5 . . ?
Cl6 C32 H32 109.3 . . ?
Cl7 C32 Cl6 109.3(11) . . ?
Cl7 C32 H32 109.3 . . ?
Cl9 C32 Cl6 110.9(16) . . ?
Cl9 C32 Cl7 108.5(13) . . ?
Cl9 C32 H32 109.3 . . ?

loop_
_geom_bond_atom_site_label_1
_geom_bond_atom_site_label_2
_geom_bond_distance
_geom_bond_site_symmetry_2
_geom_bond_publ_flag
W1 Au1 2.7978(3) . ?
W1 N3 2.194(5) . ?
W1 N1 2.206(5) . ?
W1 C3 2.007(6) . ?
W1 N5 2.208(5) . ?
W1 C2 2.000(7) . ?
W1 C1 1.886(6) . ?
Au1 Cl1 2.2712(16) . ?
Au1 C1 2.019(6) . ?
Au2 As1 2.3438(6) . ?
Au2 Cl2 2.2767(17) . ?
As1 C10 1.919(7) . ?
As1 C4 1.925(6) . ?
As1 C1 1.918(6) . ?
Cl4 C31 1.757(9) . ?
Cl5 C31 1.756(9) . ?
Cl3 C31 1.714(11) . ?
O1 C2 1.147(8) . ?
N4 N3 1.369(7) . ?
N4 C29 1.342(8) . ?
N4 B1 1.540(9) . ?
O2 C3 1.141(7) . ?
N3 C27 1.340(7) . ?
N1 N2 1.385(7) . ?
N1 C17 1.360(8) . ?
N5 N6 1.373(8) . ?
N5 C22 1.355(8) . ?
N2 C19 1.352(8) . ?
N2 B1 1.548(9) . ?
N6 C24 1.358(8) . ?
N6 B1 1.529(10) . ?
C17 C18 1.382(9) . ?
C17 C16 1.487(9) . ?
C27 C28 1.377(9) . ?
C27 C26 1.499(8) . ?
C10 C11 1.361(9) . ?
C10 C15 1.40(2) . ?
C10 C15A 1.43(2) . ?
C18 H18 0.9300 . ?
C18 C19 1.371(10) . ?
C16 H16A 0.9600 . ?
C16 H16B 0.9600 . ?
C16 H16C 0.9600 . ?
C4 C9 1.381(9) . ?
C4 C5 1.394(9) . ?
C29 C28 1.382(9) . ?
C29 C30 1.486(9) . ?
C19 C20 1.493(10) . ?
C28 H28 0.9300 . ?
C26 H26A 0.9600 . ?
C26 H26B 0.9600 . ?
C26 H26C 0.9600 . ?
C11 H11 0.9300 . ?
C11 C12 1.386(10) . ?
C9 H9 0.9300 . ?
C9 C8 1.378(9) . ?
C22 C23 1.367(10) . ?
C22 C21 1.484(11) . ?
C8 H8 0.9300 . ?
C8 C7 1.383(10) . ?
C23 H23 0.9300 . ?
C23 C24 1.374(11) . ?
C5 H5 0.9300 . ?
C5 C6 1.401(9) . ?
C24 C25 1.503(10) . ?
B1 H1 1.02(7) . ?
C30 H30A 0.9600 . ?
C30 H30B 0.9600 . ?
C30 H30C 0.9600 . ?
C12 H12 0.9300 . ?
C12 C13 1.314(11) . ?
C7 H7 0.9300 . ?
C7 C6 1.370(10) . ?
C21 H21A 0.9600 . ?
C21 H21B 0.9600 . ?
C21 H21C 0.9600 . ?
C31 H31 0.9800 . ?
C15 H15 0.9300 . ?
C15 C14 1.41(2) . ?
C6 H6 0.9300 . ?
C20 H20A 0.9600 . ?
C20 H20B 0.9600 . ?
C20 H20C 0.9600 . ?
C25 H25A 0.9600 . ?
C25 H25B 0.9600 . ?
C25 H25C 0.9600 . ?
C13 H13 0.9300 . ?
C13 H13A 0.9300 . ?
C13 C14 1.42(2) . ?
C13 C14A 1.41(2) . ?
C14 H14 0.9300 . ?
Cl6 C32 1.79(2) . ?
Cl7 C32 1.73(2) . ?
C14A H14A 0.9300 . ?
C14A C15A 1.36(3) . ?
C15A H15A 0.9300 . ?
Cl9 C32 1.71(3) . ?
C32 H32 0.9800 . ?

loop_
_geom_torsion_atom_site_label_1
_geom_torsion_atom_site_label_2
_geom_torsion_atom_site_label_3
_geom_torsion_atom_site_label_4
_geom_torsion
_geom_torsion_site_symmetry_1
_geom_torsion_site_symmetry_2
_geom_torsion_site_symmetry_3
_geom_torsion_site_symmetry_4
_geom_torsion_publ_flag
W1 N3 C27 C28 176.5(4) . . . . ?
W1 N3 C27 C26 -2.8(9) . . . . ?
W1 N1 N2 C19 176.9(4) . . . . ?
W1 N1 N2 B1 -7.5(7) . . . . ?
W1 N1 C17 C18 -176.6(5) . . . . ?
W1 N1 C17 C16 3.0(10) . . . . ?
W1 N5 N6 C24 165.8(4) . . . . ?
W1 N5 N6 B1 -12.2(7) . . . . ?
W1 N5 C22 C23 -164.1(5) . . . . ?
W1 N5 C22 C21 16.8(10) . . . . ?
Au1 W1 C1 As1 176.9(7) . . . . ?
As1 C10 C11 C12 176.3(6) . . . . ?
As1 C10 C15 C14 -179.6(13) . . . . ?
As1 C10 C15A C14A -174.4(17) . . . . ?
As1 C4 C9 C8 -176.2(5) . . . . ?
As1 C4 C5 C6 175.7(5) . . . . ?
N4 N3 C27 C28 -1.2(7) . . . . ?
N4 N3 C27 C26 179.6(5) . . . . ?
N4 C29 C28 C27 0.5(7) . . . . ?
N3 W1 C1 Au1 49.9(3) . . . . ?
N3 W1 C1 As1 -133.2(5) . . . . ?
N3 N4 C29 C28 -1.3(7) . . . . ?
N3 N4 C29 C30 -179.2(6) . . . . ?
N3 N4 B1 N2 -55.8(7) . . . . ?
N3 N4 B1 N6 62.3(7) . . . . ?
N3 C27 C28 C29 0.4(7) . . . . ?
N1 W1 C1 Au1 -178.8(3) . . . . ?
N1 W1 C1 As1 -1.9(9) . . . . ?
N1 N2 C19 C18 0.7(7) . . . . ?
N1 N2 C19 C20 179.4(7) . . . . ?
N1 N2 B1 N4 64.0(7) . . . . ?
N1 N2 B1 N6 -54.7(7) . . . . ?
N1 C17 C18 C19 0.8(8) . . . . ?
C3 W1 C1 Au1 134.7(3) . . . . ?
C3 W1 C1 As1 -48.4(6) . . . . ?
N5 W1 C1 Au1 -45.0(3) . . . . ?
N5 W1 C1 As1 131.9(5) . . . . ?
N5 N6 C24 C23 2.4(7) . . . . ?
N5 N6 C24 C25 -175.4(6) . . . . ?
N5 N6 B1 N4 -51.0(8) . . . . ?
N5 N6 B1 N2 67.1(7) . . . . ?
N5 C22 C23 C24 0.5(8) . . . . ?
N2 N1 C17 C18 -0.3(7) . . . . ?
N2 N1 C17 C16 179.4(6) . . . . ?
N6 N5 C22 C23 0.9(7) . . . . ?
N6 N5 C22 C21 -178.2(6) . . . . ?
C17 N1 N2 C19 -0.3(7) . . . . ?
C17 N1 N2 B1 175.4(5) . . . . ?
C17 C18 C19 N2 -0.9(8) . . . . ?
C17 C18 C19 C20 -179.5(7) . . . . ?
C10 C11 C12 C13 -0.1(13) . . . . ?
C10 C15 C14 C13 5(3) . . . . ?
C16 C17 C18 C19 -178.9(7) . . . . ?
C4 C9 C8 C7 0.7(10) . . . . ?
C4 C5 C6 C7 0.1(11) . . . . ?
C29 N4 N3 W1 -176.6(4) . . . . ?
C29 N4 N3 C27 1.5(6) . . . . ?
C29 N4 B1 N2 113.1(7) . . . . ?
C29 N4 B1 N6 -128.8(7) . . . . ?
C19 N2 B1 N4 -121.3(7) . . . . ?
C19 N2 B1 N6 120.0(7) . . . . ?
C26 C27 C28 C29 179.6(6) . . . . ?
C11 C10 C15 C14 13(2) . . . . ?
C11 C10 C15A C14A -17(3) . . . . ?
C11 C12 C13 C14 18.8(18) . . . . ?
C11 C12 C13 C14A -19.4(19) . . . . ?
C9 C4 C5 C6 -1.0(10) . . . . ?
C9 C8 C7 C6 -1.6(10) . . . . ?
C22 N5 N6 C24 -2.0(7) . . . . ?
C22 N5 N6 B1 180.0(6) . . . . ?
C22 C23 C24 N6 -1.8(8) . . . . ?
C22 C23 C24 C25 175.8(7) . . . . ?
C8 C7 C6 C5 1.2(11) . . . . ?
C5 C4 C9 C8 0.6(10) . . . . ?
C24 N6 B1 N4 131.5(6) . . . . ?
C24 N6 B1 N2 -110.4(7) . . . . ?
B1 N4 N3 W1 -5.6(7) . . . . ?
B1 N4 N3 C27 172.5(5) . . . . ?
B1 N4 C29 C28 -171.2(6) . . . . ?
B1 N4 C29 C30 10.8(10) . . . . ?
B1 N2 C19 C18 -174.5(6) . . . . ?
B1 N2 C19 C20 4.2(11) . . . . ?
B1 N6 C24 C23 -179.9(6) . . . . ?
B1 N6 C24 C25 2.3(11) . . . . ?
C2 W1 C1 Au1 -128.5(3) . . . . ?
C2 W1 C1 As1 48.4(6) . . . . ?
C30 C29 C28 C27 178.3(7) . . . . ?
C12 C13 C14 C15 -21(2) . . . . ?
C12 C13 C14A C15A 21(3) . . . . ?
C21 C22 C23 C24 179.6(7) . . . . ?
C15 C10 C11 C12 -16.1(15) . . . . ?
C13 C14A C15A C10 -3(3) . . . . ?
C15A C10 C11 C12 18.7(17) . . . . ?

loop_
_exptl_oxdiff_crystal_face_indexfrac_h
_exptl_oxdiff_crystal_face_indexfrac_k
_exptl_oxdiff_crystal_face_indexfrac_l
_exptl_oxdiff_crystal_face_x
_exptl_oxdiff_crystal_face_y
_exptl_oxdiff_crystal_face_z
13.9665 20.1353 2.4930 -0.0583 -0.2436 0.9681
-13.9665 -20.1353 -2.4930 0.0583 0.2436 -0.9681
-3.7948 -3.1930 31.8391 0.2244 0.9349 0.2751
3.7948 3.1930 -31.8391 -0.2244 -0.9349 -0.2751
-23.4445 16.1054 6.8536 0.8940 -0.3164 0.3172
20.4907 -17.8252 -7.9285 -0.8472 0.2998 -0.4387
-19.0239 -15.4505 -9.1844 0.2251 -0.0799 -0.9710
15.2988 17.3962 9.9563 -0.0938 0.0335 0.9950
31.1608 0.5054 2.2199 -0.8039 0.2847 0.5222
